data_2215902
loop_
_publ_author_name
'Pierangelo Metrangolo'
'Franck Meyer'
'Tullio Pilati'
'Giuseppe Resnati'
'Giancarlo Terraneo'

_publ_section_title
;
 4,4'-Bipyridine--2,4,5,6-tetrafluoro-1,3-diiodobenzene (1/1)
;
_journal_coeditor_code FJ2045
_journal_issue 11
_journal_name_full 'Acta Crystallographica Section E'
_journal_page_first o4243
_journal_page_last o4243
_journal_paper_doi 10.1107/S1600536807047630
_journal_volume 63
_journal_year 2007
_chemical_formula_iupac 'C10 H8 N2, C6 F4 I2'
_chemical_formula_moiety 'C10 H8 N2, C6 F4 I2'
_chemical_formula_sum 'C16 H8 F4 I2 N2'
_chemical_formula_weight 558.04
_chemical_melting_point 368
_chemical_name_systematic
;
4,4'-Bipyridine--2,4,5,6-tetrafluoro-1,3-diiodobenzene (1/1)
;
_space_group_IT_number 31
_symmetry_cell_setting orthorhombic
_symmetry_space_group_name_Hall 'P 2ac -2'
_symmetry_space_group_name_H-M 'P m n 21'
_atom_sites_solution_hydrogens geom
_atom_sites_solution_primary direct
_atom_sites_solution_secondary difmap
_audit_creation_method SHELXL-97
_cell_angle_alpha 90.00
_cell_angle_beta 90.00
_cell_angle_gamma 90.00
_cell_formula_units_Z 2
_cell_length_a 18.069(3)
_cell_length_b 8.2939(12)
_cell_length_c 5.6759(8)
_cell_measurement_reflns_used 934
_cell_measurement_temperature 297(2)
_cell_measurement_theta_max 23.161
_cell_measurement_theta_min 2.456
_cell_volume 850.6(2)
_computing_cell_refinement 'SAINT (Bruker, 1999)'
_computing_data_collection 'SMART (Bruker, 1999)'
_computing_data_reduction 'SAINT (Bruker, 1999)'
_computing_molecular_graphics 'ORTEPIII (Burnett & Johnson, 1996) and Mercury (Bruno <i>et al.</i>,  2002)'
_computing_publication_material 'SHELXL97 (Sheldrick, 1997)'
_computing_structure_refinement 'SHELXL97 (Sheldrick, 1997)'
_computing_structure_solution 'SIR2002 (Burla <i>et al.</i>,  2003)'
_diffrn_ambient_temperature 297(2)
_diffrn_measured_fraction_theta_full 0.999
_diffrn_measured_fraction_theta_max 0.999
_diffrn_measurement_device_type 'Bruker SMART 1000 CCD'
_diffrn_measurement_method '\w and \f'
_diffrn_radiation_monochromator graphite
_diffrn_radiation_source 'fine-focus sealed tube'
_diffrn_radiation_type MoK\a
_diffrn_radiation_wavelength 0.71069
_diffrn_reflns_av_R_equivalents 0.0366
_diffrn_reflns_av_sigmaI/netI 0.0316
_diffrn_reflns_limit_h_max 23
_diffrn_reflns_limit_h_min -23
_diffrn_reflns_limit_k_max 10
_diffrn_reflns_limit_k_min -10
_diffrn_reflns_limit_l_max 7
_diffrn_reflns_limit_l_min -7
_diffrn_reflns_number 7436
_diffrn_reflns_theta_full 27.51
_diffrn_reflns_theta_max 27.51
_diffrn_reflns_theta_min 2.25
_diffrn_standards_decay_% 0.00
_exptl_absorpt_coefficient_mu 3.737
_exptl_absorpt_correction_T_max 1.000000
_exptl_absorpt_correction_T_min 0.785122
_exptl_absorpt_correction_type multi-scan
_exptl_absorpt_process_details '(SADABS; Bruker, 1999)'
_exptl_crystal_colour yellow
_exptl_crystal_density_diffrn 2.179
_exptl_crystal_density_method 'not measured'
_exptl_crystal_description tabular
_exptl_crystal_F_000 520
_exptl_crystal_size_max 0.28
_exptl_crystal_size_mid 0.20
_exptl_crystal_size_min 0.06
_refine_diff_density_max 0.769
_refine_diff_density_min -0.299
_refine_ls_abs_structure_details 'Flack (1983)'
_refine_ls_abs_structure_Flack 0.02(4)
_refine_ls_extinction_method none
_refine_ls_goodness_of_fit_ref 1.060
_refine_ls_hydrogen_treatment refall
_refine_ls_matrix_type full
_refine_ls_number_parameters 131
_refine_ls_number_reflns 2020
_refine_ls_number_restraints 15
_refine_ls_restrained_S_all 1.058
_refine_ls_R_factor_all 0.0392
_refine_ls_R_factor_gt 0.0298
_refine_ls_shift/su_max 0.005
_refine_ls_shift/su_mean 0.000
_refine_ls_structure_factor_coef Fsqd
_refine_ls_weighting_details 'w=1/[\s^2^(Fo^2^)+(0.0395P)^2^+0.0579P] where P=(Fo^2^+2Fc^2^)/3'
_refine_ls_weighting_scheme calc
_refine_ls_wR_factor_gt 0.0689
_refine_ls_wR_factor_ref 0.0741
_reflns_number_gt 1710
_reflns_number_total 2020
_reflns_threshold_expression I>2\s(I)
_cod_data_source_file fj2045.cif
_cod_data_source_block I
_cod_database_code 2215902
_cod_database_fobs_code 2215902

loop_
_symmetry_equiv_pos_as_xyz
'x, y, z'
'-x+1/2, -y, z+1/2'
'-x, y, z'
'x+1/2, -y, z+1/2'

loop_
_atom_site_type_symbol
_atom_site_label
_atom_site_fract_x
_atom_site_fract_y
_atom_site_fract_z
_atom_site_U_iso_or_equiv
_atom_site_adp_type
_atom_site_calc_flag
_atom_site_refinement_flags
_atom_site_occupancy
I I1 0.333096(14) 0.22991(3) 0.34245(12) 0.06844(14) Uani d . 1
F F1 0.5000 0.2934(6) 0.4760(9) 0.0691(11) Uani d S 1
F F2 0.3712(2) 0.0212(4) -0.1240(7) 0.0933(11) Uani d . 1
F F3 0.5000 -0.0625(6) -0.3226(8) 0.1003(17) Uani d S 1
C C1 0.5000 0.2039(8) 0.2766(11) 0.0526(17) Uani d S 1
C C2 0.4325(3) 0.1604(5) 0.1831(8) 0.0560(10) Uani d . 1
C C3 0.4346(3) 0.0699(6) -0.0198(8) 0.0637(12) Uani d . 1
C C4 0.5000 0.0246(8) -0.1196(11) 0.0668(18) Uani d S 1
N N1 0.1965(2) 0.3500(6) 0.5460(8) 0.0679(11) Uani d D 1
C C5 0.1578(3) 0.2874(7) 0.7222(12) 0.0699(14) Uani d D 1
H H5 0.181(3) 0.232(4) 0.830(11) 0.071(14) Uiso d D 1
C C6 0.0820(3) 0.2952(6) 0.7403(9) 0.0611(11) Uani d D 1
H H6 0.054(3) 0.251(4) 0.848(11) 0.081(16) Uiso d D 1
C C7 0.0410(2) 0.3727(5) 0.5671(7) 0.0451(9) Uani d D 1
C C8 0.0815(3) 0.4426(7) 0.3889(8) 0.0607(13) Uani d D 1
H H8 0.063(3) 0.498(5) 0.274(9) 0.078(19) Uiso d D 1
C C9 0.1586(3) 0.4285(8) 0.3845(12) 0.0740(18) Uani d D 1
H H9 0.190(3) 0.460(7) 0.275(11) 0.17(4) Uiso d D 1

loop_
_atom_site_aniso_label
_atom_site_aniso_U_11
_atom_site_aniso_U_22
_atom_site_aniso_U_33
_atom_site_aniso_U_12
_atom_site_aniso_U_13
_atom_site_aniso_U_23
I1 0.05658(18) 0.0705(2) 0.0783(2) 0.00068(10) -0.0055(4) 0.0075(4)
F1 0.062(3) 0.077(3) 0.068(3) 0.000 0.000 -0.027(2)
F2 0.108(2) 0.0919(19) 0.080(3) -0.0149(16) -0.038(2) 0.000(2)
F3 0.162(5) 0.089(3) 0.050(2) 0.000 0.000 -0.017(2)
C1 0.066(4) 0.042(3) 0.051(5) 0.000 0.000 0.002(2)
C2 0.061(3) 0.050(2) 0.057(3) 0.001(2) -0.009(2) 0.0050(19)
C3 0.089(4) 0.050(2) 0.052(2) -0.007(2) -0.015(3) 0.005(2)
C4 0.110(5) 0.057(3) 0.033(4) 0.000 0.000 -0.002(3)
N1 0.048(2) 0.075(3) 0.081(3) 0.000(2) -0.008(2) -0.002(2)
C5 0.061(3) 0.076(3) 0.073(3) 0.004(2) -0.016(3) 0.011(3)
C6 0.058(3) 0.071(3) 0.054(2) -0.004(2) -0.005(2) 0.007(2)
C7 0.049(2) 0.045(2) 0.042(2) -0.0041(16) -0.0069(17) -0.0112(16)
C8 0.053(2) 0.073(3) 0.056(3) 0.0057(19) -0.001(2) 0.014(2)
C9 0.052(2) 0.088(3) 0.082(5) -0.003(2) 0.013(3) 0.006(3)

loop_
_atom_type_symbol
_atom_type_description
_atom_type_scat_dispersion_real
_atom_type_scat_dispersion_imag
_atom_type_scat_source
C C 0.0033 0.0016 'International Tables Vol C Tables 4.2.6.8 and 6.1.1.4'
H H 0.0000 0.0000 'International Tables Vol C Tables 4.2.6.8 and 6.1.1.4'
N N 0.0061 0.0033 'International Tables Vol C Tables 4.2.6.8 and 6.1.1.4'
F F 0.0171 0.0103 'International Tables Vol C Tables 4.2.6.8 and 6.1.1.4'
I I -0.4742 1.8119 'International Tables Vol C Tables 4.2.6.8 and 6.1.1.4'

loop_
_geom_angle_atom_site_label_1
_geom_angle_atom_site_label_2
_geom_angle_atom_site_label_3
_geom_angle_site_symmetry_3
_geom_angle
F1 C1 C2 . 117.8(3)
F1 C1 C2 3_655 117.8(3)
C2 C1 C2 3_655 124.5(6)
C3 C2 C1 . 116.2(5)
C3 C2 I1 . 122.4(4)
C1 C2 I1 . 121.4(4)
F2 C3 C4 . 118.1(4)
F2 C3 C2 . 120.5(5)
C4 C3 C2 . 121.4(5)
F3 C4 C3 . 119.9(3)
F3 C4 C3 3_655 119.9(3)
C3 C4 C3 3_655 120.2(6)
C9 N1 C5 . 116.4(5)
N1 C5 C6 . 124.3(5)
N1 C5 H5 . 119(4)
C6 C5 H5 . 117(4)
C5 C6 C7 . 120.0(5)
C5 C6 H6 . 127(4)
C7 C6 H6 . 112(4)
C8 C7 C6 . 115.6(4)
C8 C7 C7 3 122.1(3)
C6 C7 C7 3 122.2(3)
C7 C8 C9 . 120.5(5)
C7 C8 H8 . 124(4)
C9 C8 H8 . 115(4)
N1 C9 C8 . 123.1(6)
N1 C9 H9 . 108(5)
C8 C9 H9 . 129(5)

loop_
_geom_bond_atom_site_label_1
_geom_bond_atom_site_label_2
_geom_bond_site_symmetry_2
_geom_bond_distance
I1 C2 . 2.092(5)
F1 C1 . 1.353(8)
F2 C3 . 1.350(5)
F3 C4 . 1.360(7)
C1 C2 . 1.378(5)
C1 C2 3_655 1.378(5)
C2 C3 . 1.375(6)
C3 C4 . 1.364(6)
C4 C3 3_655 1.364(6)
N1 C9 . 1.316(8)
N1 C5 . 1.326(8)
C5 C6 . 1.375(8)
C5 H5 . 0.88(4)
C6 C7 . 1.388(6)
C6 H6 . 0.88(5)
C7 C8 . 1.377(6)
C7 C7 3 1.482(8)
C8 C9 . 1.398(7)
C8 H8 . 0.87(4)
C9 H9 . 0.88(5)

loop_
_geom_torsion_atom_site_label_1
_geom_torsion_atom_site_label_2
_geom_torsion_atom_site_label_3
_geom_torsion_atom_site_label_4
_geom_torsion_site_symmetry_1
_geom_torsion_site_symmetry_4
_geom_torsion
F1 C1 C2 C3 . . 179.8(5)
C2 C1 C2 C3 3_655 . -1.2(9)
F1 C1 C2 I1 . . 0.0(7)
C2 C1 C2 I1 3_655 . 179.0(4)
C1 C2 C3 F2 . . 179.8(5)
I1 C2 C3 F2 . . -0.4(6)
C1 C2 C3 C4 . . 0.8(7)
I1 C2 C3 C4 . . -179.4(4)
F2 C3 C4 F3 . . 2.2(8)
C2 C3 C4 F3 . . -178.8(5)
F2 C3 C4 C3 . 3_655 -179.5(4)
C2 C3 C4 C3 . 3_655 -0.5(9)
C9 N1 C5 C6 . . 2.3(8)
N1 C5 C6 C7 . . -0.1(8)
C5 C6 C7 C8 . . -2.2(6)
C5 C6 C7 C7 . 3 174.7(4)
C6 C7 C8 C9 . . 2.3(7)
C7 C7 C8 C9 3 . -174.6(4)
C5 N1 C9 C8 . . -2.2(9)
C7 C8 C9 N1 . . -0.1(9)
